data_2235970
loop_
_publ_author_name
'Fun, Hoong-Kun'
'Quah, Ching Kheng'
'Munirajasekhar, D.'
'Himaja, M.'
'Sarojini, B. K.'

_publ_section_title
;
 1-(6-Fluoro-1,3-benzothiazol-2-yl)-2-(1-phenylethylidene)hydrazine
;
_journal_coeditor_code RZ2786
_journal_issue 8
_journal_name_full 'Acta Crystallographica Section E'
_journal_page_first o2438
_journal_page_last o2439
_journal_paper_doi 10.1107/S1600536812030851
_journal_volume 68
_journal_year 2012
_chemical_formula_iupac 'C15 H12 F N3 S'
_chemical_formula_moiety 'C15 H12 F N3 S'
_chemical_formula_sum 'C15 H12 F N3 S'
_chemical_formula_weight 285.34
_chemical_name_systematic
;
1-(6-Fluoro-1,3-benzothiazol-2-yl)-2-(1-phenylethylidene)hydrazine
;
_space_group_IT_number 13
_symmetry_cell_setting monoclinic
_symmetry_space_group_name_Hall '-P 2yc'
_symmetry_space_group_name_H-M 'P 1 2/c 1'
_atom_sites_solution_hydrogens geom
_atom_sites_solution_primary direct
_atom_sites_solution_secondary difmap
_audit_creation_method SHELXL-97
_cell_angle_alpha 90.00
_cell_angle_beta 103.151(2)
_cell_angle_gamma 90.00
_cell_formula_units_Z 8
_cell_length_a 28.312(3)
_cell_length_b 7.2952(7)
_cell_length_c 13.0626(13)
_cell_measurement_reflns_used 9959
_cell_measurement_temperature 100
_cell_measurement_theta_max 29.64
_cell_measurement_theta_min 2.89
_cell_volume 2627.2(5)
_computing_cell_refinement 'SAINT (Bruker, 2009)'
_computing_data_collection 'APEX2 (Bruker, 2009)'
_computing_data_reduction 'SAINT (Bruker, 2009)'
_computing_molecular_graphics 'SHELXTL (Sheldrick, 2008)'
_computing_publication_material 'SHELXTL (Sheldrick, 2008) and PLATON (Spek, 2009)'
_computing_structure_refinement 'SHELXTL (Sheldrick, 2008)'
_computing_structure_solution 'SHELXTL (Sheldrick, 2008)'
_diffrn_ambient_temperature 100
_diffrn_measured_fraction_theta_full 0.993
_diffrn_measured_fraction_theta_max 0.993
_diffrn_measurement_device_type
;
Bruker SMART APEXII DUO CCD area-detector
;
_diffrn_measurement_method '\f and \w scans'
_diffrn_radiation_monochromator graphite
_diffrn_radiation_source 'fine-focus sealed tube'
_diffrn_radiation_type MoK\a
_diffrn_radiation_wavelength 0.71073
_diffrn_reflns_av_R_equivalents 0.0361
_diffrn_reflns_av_sigmaI/netI 0.0233
_diffrn_reflns_limit_h_max 39
_diffrn_reflns_limit_h_min -39
_diffrn_reflns_limit_k_max 10
_diffrn_reflns_limit_k_min -10
_diffrn_reflns_limit_l_max 18
_diffrn_reflns_limit_l_min -18
_diffrn_reflns_number 52781
_diffrn_reflns_theta_full 29.70
_diffrn_reflns_theta_max 29.70
_diffrn_reflns_theta_min 0.74
_diffrn_standards_number 0
_exptl_absorpt_coefficient_mu 0.250
_exptl_absorpt_correction_T_max 0.9648
_exptl_absorpt_correction_T_min 0.8942
_exptl_absorpt_correction_type multi-scan
_exptl_absorpt_process_details '(<i>SADABS</i>; Bruker, 2009)'
_exptl_crystal_colour yellow
_exptl_crystal_density_diffrn 1.443
_exptl_crystal_density_method 'not measured'
_exptl_crystal_description block
_exptl_crystal_F_000 1184
_exptl_crystal_size_max 0.457
_exptl_crystal_size_mid 0.209
_exptl_crystal_size_min 0.144
_refine_diff_density_max 0.459
_refine_diff_density_min -0.434
_refine_ls_extinction_method none
_refine_ls_goodness_of_fit_ref 1.055
_refine_ls_hydrogen_treatment constr
_refine_ls_matrix_type full
_refine_ls_number_parameters 364
_refine_ls_number_reflns 7411
_refine_ls_number_restraints 0
_refine_ls_restrained_S_all 1.055
_refine_ls_R_factor_all 0.0356
_refine_ls_R_factor_gt 0.0331
_refine_ls_shift/su_max 0.002
_refine_ls_shift/su_mean 0.001
_refine_ls_structure_factor_coef Fsqd
_refine_ls_weighting_details 'calc w=1/[\s^2^(Fo^2^)+(0.0333P)^2^+1.4375P] where P=(Fo^2^+2Fc^2^)/3'
_refine_ls_weighting_scheme calc
_refine_ls_wR_factor_gt 0.0784
_refine_ls_wR_factor_ref 0.0802
_reflns_number_gt 7049
_reflns_number_total 7411
_reflns_threshold_expression I>2\s(I)
_cod_data_source_file rz2786.cif
_cod_data_source_block I
_cod_original_sg_symbol_H-M 'P 2/c'
_cod_database_code 2235970
_cod_database_fobs_code 2235970

loop_
_symmetry_equiv_pos_as_xyz
'x, y, z'
'-x, y, -z+1/2'
'-x, -y, -z'
'x, -y, z-1/2'

loop_
_atom_site_type_symbol
_atom_site_label
_atom_site_fract_x
_atom_site_fract_y
_atom_site_fract_z
_atom_site_U_iso_or_equiv
_atom_site_adp_type
_atom_site_calc_flag
_atom_site_refinement_flags
_atom_site_occupancy
_atom_site_symmetry_multiplicity
S S1A 0.972160(13) 0.76932(5) 1.01810(3) 0.01518(8) Uani d . 1 1
F F1A 1.12593(4) 0.52213(16) 1.27187(9) 0.0279(2) Uani d . 1 1
N N1A 1.02856(5) 0.76694(18) 0.88368(11) 0.0153(2) Uani d . 1 1
N N2A 0.94918(4) 0.86931(19) 0.81485(11) 0.0164(3) Uani d . 1 1
H H1NA 0.9510 0.8461 0.7457 0.020 Uiso d R 1 1
N N3A 0.90434(4) 0.88095(18) 0.83979(11) 0.0156(2) Uani d . 1 1
C C1A 1.03203(5) 0.6981(2) 1.06242(13) 0.0157(3) Uani d . 1 1
C C2A 1.05463(6) 0.6359(2) 1.16183(13) 0.0185(3) Uani d . 1 1
H H2AA 1.0381 0.6291 1.2174 0.022 Uiso calc R 1 1
C C3A 1.10265(6) 0.5845(2) 1.17516(13) 0.0197(3) Uani d . 1 1
C C4A 1.12836(6) 0.5918(2) 1.09697(14) 0.0197(3) Uani d . 1 1
H H4AA 1.1615 0.5562 1.1112 0.024 Uiso calc R 1 1
C C5A 1.10515(5) 0.6519(2) 0.99766(13) 0.0176(3) Uani d . 1 1
H H5AA 1.1220 0.6561 0.9425 0.021 Uiso calc R 1 1
C C6A 1.05651(5) 0.7064(2) 0.97977(13) 0.0142(3) Uani d . 1 1
C C7A 0.98479(5) 0.8033(2) 0.89425(12) 0.0141(3) Uani d . 1 1
C C8A 0.86838(5) 0.9481(2) 0.77176(12) 0.0151(3) Uani d . 1 1
C C9A 0.82091(5) 0.9398(2) 0.80292(13) 0.0154(3) Uani d . 1 1
C C10A 0.77909(5) 1.0154(2) 0.73955(13) 0.0190(3) Uani d . 1 1
H H10B 0.7811 1.0814 0.6780 0.023 Uiso calc R 1 1
C C11A 0.73430(5) 0.9950(2) 0.76586(14) 0.0224(3) Uani d . 1 1
H H11B 0.7061 1.0482 0.7224 0.027 Uiso calc R 1 1
C C12A 0.73052(6) 0.8977(2) 0.85482(15) 0.0222(3) Uani d . 1 1
H H12B 0.6999 0.8819 0.8716 0.027 Uiso calc R 1 1
C C13A 0.77206(6) 0.8236(2) 0.91916(15) 0.0219(3) Uani d . 1 1
H H13B 0.7699 0.7578 0.9807 0.026 Uiso calc R 1 1
C C14A 0.81679(5) 0.8455(2) 0.89382(13) 0.0180(3) Uani d . 1 1
H H14B 0.8450 0.7957 0.9388 0.022 Uiso calc R 1 1
C C15A 0.87077(6) 1.0251(2) 0.66642(14) 0.0212(3) Uani d . 1 1
H H15D 0.9046 1.0273 0.6600 0.032 Uiso calc R 1 1
H H15E 0.8577 1.1500 0.6599 0.032 Uiso calc R 1 1
H H15F 0.8516 0.9481 0.6107 0.032 Uiso calc R 1 1
S S1B 0.530131(12) 0.72187(5) 1.04747(3) 0.01352(8) Uani d . 1 1
F F1B 0.37853(3) 0.96714(15) 1.16254(8) 0.0242(2) Uani d . 1 1
N N1B 0.47380(4) 0.75091(17) 0.85933(10) 0.0135(2) Uani d . 1 1
N N2B 0.55248(4) 0.64677(18) 0.86209(10) 0.0154(2) Uani d . 1 1
H H1NB 0.5496 0.6729 0.8024 0.018 Uiso d R 1 1
N N3B 0.59655(4) 0.60724(17) 0.92759(10) 0.0139(2) Uani d . 1 1
C C1B 0.47084(5) 0.7988(2) 1.03672(12) 0.0125(3) Uani d . 1 1
C C2B 0.44856(5) 0.8532(2) 1.11663(13) 0.0164(3) Uani d . 1 1
H H2BA 0.4652 0.8500 1.1885 0.020 Uiso calc R 1 1
C C3B 0.40115(5) 0.9118(2) 1.08580(13) 0.0161(3) Uani d . 1 1
C C4B 0.37534(5) 0.9174(2) 0.98252(13) 0.0160(3) Uani d . 1 1
H H4BA 0.3425 0.9572 0.9656 0.019 Uiso calc R 1 1
C C5B 0.39812(5) 0.8640(2) 0.90372(13) 0.0154(3) Uani d . 1 1
H H5BA 0.3811 0.8676 0.8321 0.019 Uiso calc R 1 1
C C6B 0.44636(5) 0.80470(19) 0.93059(12) 0.0125(3) Uani d . 1 1
C C7B 0.51744(5) 0.7067(2) 0.91009(12) 0.0131(3) Uani d . 1 1
C C8B 0.62998(5) 0.5364(2) 0.88735(12) 0.0143(3) Uani d . 1 1
C C9B 0.67655(5) 0.4959(2) 0.96244(12) 0.0133(3) Uani d . 1 1
C C10B 0.71024(5) 0.3762(2) 0.93491(13) 0.0181(3) Uani d . 1 1
H H10A 0.7037 0.3245 0.8664 0.022 Uiso calc R 1 1
C C11B 0.75312(5) 0.3316(2) 1.00643(15) 0.0222(3) Uani d . 1 1
H H11A 0.7754 0.2487 0.9870 0.027 Uiso calc R 1 1
C C12B 0.76319(5) 0.4081(2) 1.10577(15) 0.0223(3) Uani d . 1 1
H H12A 0.7924 0.3780 1.1548 0.027 Uiso calc R 1 1
C C13B 0.73027(6) 0.5300(2) 1.13402(13) 0.0208(3) Uani d . 1 1
H H13A 0.7373 0.5832 1.2022 0.025 Uiso calc R 1 1
C C14B 0.68728(5) 0.5737(2) 1.06267(13) 0.0173(3) Uani d . 1 1
H H14A 0.6651 0.6570 1.0823 0.021 Uiso calc R 1 1
C C15B 0.62514(6) 0.4894(2) 0.77311(13) 0.0192(3) Uani d . 1 1
H H15A 0.5936 0.5318 0.7323 0.029 Uiso calc R 1 1
H H15B 0.6276 0.3563 0.7655 0.029 Uiso calc R 1 1
H H15C 0.6511 0.5496 0.7472 0.029 Uiso calc R 1 1

loop_
_atom_site_aniso_label
_atom_site_aniso_U_11
_atom_site_aniso_U_22
_atom_site_aniso_U_33
_atom_site_aniso_U_12
_atom_site_aniso_U_13
_atom_site_aniso_U_23
S1A 0.01302(15) 0.01712(18) 0.01631(19) 0.00009(13) 0.00523(13) -0.00027(13)
F1A 0.0272(5) 0.0317(6) 0.0211(5) 0.0061(4) -0.0024(4) 0.0071(5)
N1A 0.0138(5) 0.0159(6) 0.0158(6) 0.0004(5) 0.0027(5) 0.0006(5)
N2A 0.0130(5) 0.0205(6) 0.0160(6) 0.0019(5) 0.0040(5) 0.0003(5)
N3A 0.0135(5) 0.0169(6) 0.0166(6) 0.0009(4) 0.0039(5) -0.0002(5)
C1A 0.0142(6) 0.0144(7) 0.0184(7) -0.0004(5) 0.0038(5) 0.0001(6)
C2A 0.0204(7) 0.0180(7) 0.0173(7) -0.0005(6) 0.0050(6) 0.0018(6)
C3A 0.0204(7) 0.0177(7) 0.0183(8) 0.0017(6) -0.0012(6) 0.0020(6)
C4A 0.0156(6) 0.0172(7) 0.0248(8) 0.0021(5) 0.0020(6) -0.0002(6)
C5A 0.0143(6) 0.0160(7) 0.0228(8) 0.0007(5) 0.0051(6) 0.0003(6)
C6A 0.0138(6) 0.0122(6) 0.0168(7) 0.0000(5) 0.0041(5) -0.0005(5)
C7A 0.0148(6) 0.0131(6) 0.0148(7) -0.0014(5) 0.0045(5) -0.0008(5)
C8A 0.0150(6) 0.0136(7) 0.0167(7) 0.0010(5) 0.0033(5) -0.0021(6)
C9A 0.0134(6) 0.0130(6) 0.0192(7) 0.0010(5) 0.0025(5) -0.0023(6)
C10A 0.0177(6) 0.0190(7) 0.0192(7) 0.0031(6) 0.0017(6) -0.0005(6)
C11A 0.0137(6) 0.0231(8) 0.0284(9) 0.0046(6) 0.0008(6) -0.0029(7)
C12A 0.0151(6) 0.0216(8) 0.0310(9) 0.0010(6) 0.0073(6) -0.0037(7)
C13A 0.0191(7) 0.0200(7) 0.0282(9) 0.0011(6) 0.0085(6) 0.0008(7)
C14A 0.0145(6) 0.0176(7) 0.0217(8) 0.0022(5) 0.0035(6) -0.0001(6)
C15A 0.0192(7) 0.0245(8) 0.0204(8) 0.0045(6) 0.0056(6) 0.0025(6)
S1B 0.01062(15) 0.01609(17) 0.01314(17) 0.00098(12) 0.00124(13) 0.00005(13)
F1B 0.0191(4) 0.0361(6) 0.0192(5) 0.0064(4) 0.0078(4) -0.0052(4)
N1B 0.0113(5) 0.0168(6) 0.0123(6) 0.0002(4) 0.0025(4) 0.0001(5)
N2B 0.0122(5) 0.0198(6) 0.0143(6) 0.0038(5) 0.0034(5) 0.0009(5)
N3B 0.0119(5) 0.0146(6) 0.0146(6) 0.0007(4) 0.0018(4) 0.0011(5)
C1B 0.0108(5) 0.0133(6) 0.0129(6) -0.0003(5) 0.0016(5) -0.0014(5)
C2B 0.0156(6) 0.0201(7) 0.0131(7) 0.0000(5) 0.0026(5) -0.0015(6)
C3B 0.0158(6) 0.0181(7) 0.0161(7) 0.0009(5) 0.0069(5) -0.0027(6)
C4B 0.0115(6) 0.0163(7) 0.0206(7) 0.0016(5) 0.0043(5) 0.0008(6)
C5B 0.0129(6) 0.0165(7) 0.0164(7) 0.0008(5) 0.0024(5) 0.0012(6)
C6B 0.0126(6) 0.0125(6) 0.0127(6) -0.0007(5) 0.0036(5) 0.0011(5)
C7B 0.0130(6) 0.0130(6) 0.0127(7) -0.0006(5) 0.0016(5) 0.0000(5)
C8B 0.0128(6) 0.0146(7) 0.0157(7) 0.0005(5) 0.0036(5) 0.0016(6)
C9B 0.0120(6) 0.0139(6) 0.0139(7) 0.0003(5) 0.0030(5) 0.0028(5)
C10B 0.0154(6) 0.0175(7) 0.0211(8) 0.0019(5) 0.0036(6) -0.0006(6)
C11B 0.0153(6) 0.0191(7) 0.0313(9) 0.0035(5) 0.0032(6) 0.0025(7)
C12B 0.0154(6) 0.0212(8) 0.0275(9) -0.0008(6) -0.0009(6) 0.0056(7)
C13B 0.0189(7) 0.0252(8) 0.0167(7) -0.0023(6) 0.0004(6) 0.0021(6)
C14B 0.0159(6) 0.0200(7) 0.0166(7) -0.0002(5) 0.0047(5) 0.0011(6)
C15B 0.0190(6) 0.0244(8) 0.0140(7) 0.0069(6) 0.0032(6) -0.0016(6)

loop_
_atom_type_symbol
_atom_type_description
_atom_type_scat_dispersion_real
_atom_type_scat_dispersion_imag
_atom_type_scat_source
C C 0.0033 0.0016 'International Tables Vol C Tables 4.2.6.8 and 6.1.1.4'
H H 0.0000 0.0000 'International Tables Vol C Tables 4.2.6.8 and 6.1.1.4'
N N 0.0061 0.0033 'International Tables Vol C Tables 4.2.6.8 and 6.1.1.4'
F F 0.0171 0.0103 'International Tables Vol C Tables 4.2.6.8 and 6.1.1.4'
S S 0.1246 0.1234 'International Tables Vol C Tables 4.2.6.8 and 6.1.1.4'

loop_
_geom_angle_atom_site_label_1
_geom_angle_atom_site_label_2
_geom_angle_atom_site_label_3
_geom_angle
C1A S1A C7A 87.80(7)
C7A N1A C6A 109.10(13)
C7A N2A N3A 113.78(13)
C7A N2A H1NA 118.6
N3A N2A H1NA 119.8
C8A N3A N2A 119.03(13)
C2A C1A C6A 121.90(14)
C2A C1A S1A 128.01(12)
C6A C1A S1A 110.08(12)
C3A C2A C1A 115.95(15)
C3A C2A H2AA 122.0
C1A C2A H2AA 122.0
F1A C3A C2A 117.48(15)
F1A C3A C4A 118.20(14)
C2A C3A C4A 124.32(15)
C3A C4A C5A 119.11(14)
C3A C4A H4AA 120.4
C5A C4A H4AA 120.4
C4A C5A C6A 119.00(15)
C4A C5A H5AA 120.5
C6A C5A H5AA 120.5
N1A C6A C5A 125.09(14)
N1A C6A C1A 115.19(13)
C5A C6A C1A 119.71(15)
N1A C7A N2A 123.27(14)
N1A C7A S1A 117.84(12)
N2A C7A S1A 118.87(11)
N3A C8A C9A 114.63(14)
N3A C8A C15A 125.59(14)
C9A C8A C15A 119.75(13)
C10A C9A C14A 118.33(14)
C10A C9A C8A 121.20(15)
C14A C9A C8A 120.36(13)
C9A C10A C11A 120.53(15)
C9A C10A H10B 119.7
C11A C10A H10B 119.7
C12A C11A C10A 120.59(15)
C12A C11A H11B 119.7
C10A C11A H11B 119.7
C11A C12A C13A 119.33(15)
C11A C12A H12B 120.3
C13A C12A H12B 120.3
C14A C13A C12A 120.21(16)
C14A C13A H13B 119.9
C12A C13A H13B 119.9
C13A C14A C9A 120.99(15)
C13A C14A H14B 119.5
C9A C14A H14B 119.5
C8A C15A H15D 109.5
C8A C15A H15E 109.5
H15D C15A H15E 109.5
C8A C15A H15F 109.5
H15D C15A H15F 109.5
H15E C15A H15F 109.5
C1B S1B C7B 88.19(7)
C7B N1B C6B 109.69(13)
C7B N2B N3B 115.76(12)
C7B N2B H1NB 117.1
N3B N2B H1NB 122.8
C8B N3B N2B 118.47(13)
C2B C1B C6B 121.68(13)
C2B C1B S1B 128.46(12)
C6B C1B S1B 109.84(11)
C3B C2B C1B 116.47(14)
C3B C2B H2BA 121.8
C1B C2B H2BA 121.8
F1B C3B C2B 117.68(14)
F1B C3B C4B 118.38(13)
C2B C3B C4B 123.93(14)
C3B C4B C5B 118.94(13)
C3B C4B H4BA 120.5
C5B C4B H4BA 120.5
C4B C5B C6B 119.48(14)
C4B C5B H5BA 120.3
C6B C5B H5BA 120.3
N1B C6B C5B 125.34(14)
N1B C6B C1B 115.16(12)
C5B C6B C1B 119.49(14)
N1B C7B N2B 123.47(14)
N1B C7B S1B 117.10(11)
N2B C7B S1B 119.42(11)
N3B C8B C9B 115.75(13)
N3B C8B C15B 125.78(14)
C9B C8B C15B 118.47(13)
C14B C9B C10B 118.65(13)
C14B C9B C8B 120.69(13)
C10B C9B C8B 120.65(14)
C11B C10B C9B 120.98(15)
C11B C10B H10A 119.5
C9B C10B H10A 119.5
C12B C11B C10B 119.90(15)
C12B C11B H11A 120.0
C10B C11B H11A 120.0
C11B C12B C13B 119.84(15)
C11B C12B H12A 120.1
C13B C12B H12A 120.1
C14B C13B C12B 120.24(16)
C14B C13B H13A 119.9
C12B C13B H13A 119.9
C13B C14B C9B 120.37(14)
C13B C14B H14A 119.8
C9B C14B H14A 119.8
C8B C15B H15A 109.5
C8B C15B H15B 109.5
H15A C15B H15B 109.5
C8B C15B H15C 109.5
H15A C15B H15C 109.5
H15B C15B H15C 109.5

loop_
_geom_bond_atom_site_label_1
_geom_bond_atom_site_label_2
_geom_bond_distance
S1A C1A 1.7414(15)
S1A C7A 1.7521(16)
F1A C3A 1.3632(19)
N1A C7A 1.3051(19)
N1A C6A 1.395(2)
N2A C7A 1.3594(19)
N2A N3A 1.3831(17)
N2A H1NA 0.9319
N3A C8A 1.2862(19)
C1A C2A 1.387(2)
C1A C6A 1.411(2)
C2A C3A 1.383(2)
C2A H2AA 0.9500
C3A C4A 1.384(2)
C4A C5A 1.385(2)
C4A H4AA 0.9500
C5A C6A 1.401(2)
C5A H5AA 0.9500
C8A C9A 1.492(2)
C8A C15A 1.502(2)
C9A C10A 1.395(2)
C9A C14A 1.400(2)
C10A C11A 1.395(2)
C10A H10B 0.9500
C11A C12A 1.386(3)
C11A H11B 0.9500
C12A C13A 1.390(2)
C12A H12B 0.9500
C13A C14A 1.389(2)
C13A H13B 0.9500
C14A H14B 0.9500
C15A H15D 0.9800
C15A H15E 0.9800
C15A H15F 0.9800
S1B C1B 1.7451(15)
S1B C7B 1.7518(16)
F1B C3B 1.3674(17)
N1B C7B 1.3029(18)
N1B C6B 1.3976(19)
N2B C7B 1.3608(18)
N2B N3B 1.3735(17)
N2B H1NB 0.7882
N3B C8B 1.2906(19)
C1B C2B 1.394(2)
C1B C6B 1.403(2)
C2B C3B 1.379(2)
C2B H2BA 0.9500
C3B C4B 1.381(2)
C4B C5B 1.389(2)
C4B H4BA 0.9500
C5B C6B 1.3989(19)
C5B H5BA 0.9500
C8B C9B 1.4831(19)
C8B C15B 1.507(2)
C9B C14B 1.396(2)
C9B C10B 1.399(2)
C10B C11B 1.391(2)
C10B H10A 0.9500
C11B C12B 1.381(3)
C11B H11A 0.9500
C12B C13B 1.397(2)
C12B H12A 0.9500
C13B C14B 1.391(2)
C13B H13A 0.9500
C14B H14A 0.9500
C15B H15A 0.9800
C15B H15B 0.9800
C15B H15C 0.9800

loop_
_geom_hbond_atom_site_label_D
_geom_hbond_atom_site_label_H
_geom_hbond_atom_site_label_A
_geom_hbond_site_symmetry_A
_geom_hbond_distance_DH
_geom_hbond_distance_HA
_geom_hbond_distance_DA
_geom_hbond_angle_DHA
_geom_hbond_publ_flag
N2A H1NA N1A 2_756 0.93 1.99 2.902(2) 165 yes
N2B H1NB N1B 2_656 0.79 2.14 2.9184(18) 168 yes
C5B H5BA F1B 4_575 0.95 2.51 3.310(2) 142 yes
C12B H12A F1A 2_757 0.95 2.52 3.289(2) 138 yes
C12A H12B F1B 3_677 0.95 2.43 3.200(2) 138 yes
C15B H15A N1B 2_656 0.98 2.57 3.503(2) 160 yes

loop_
_geom_torsion_atom_site_label_1
_geom_torsion_atom_site_label_2
_geom_torsion_atom_site_label_3
_geom_torsion_atom_site_label_4
_geom_torsion
C7A N2A N3A C8A 177.41(14)
C7A S1A C1A C2A -178.25(16)
C7A S1A C1A C6A 0.09(12)
C6A C1A C2A C3A 0.6(2)
S1A C1A C2A C3A 178.81(13)
C1A C2A C3A F1A -179.81(14)
C1A C2A C3A C4A 0.0(2)
F1A C3A C4A C5A 178.95(14)
C2A C3A C4A C5A -0.9(3)
C3A C4A C5A C6A 1.0(2)
C7A N1A C6A C5A 178.88(15)
C7A N1A C6A C1A 0.23(19)
C4A C5A C6A N1A -178.99(14)
C4A C5A C6A C1A -0.4(2)
C2A C1A C6A N1A 178.25(14)
S1A C1A C6A N1A -0.20(17)
C2A C1A C6A C5A -0.5(2)
S1A C1A C6A C5A -178.93(12)
C6A N1A C7A N2A 178.47(14)
C6A N1A C7A S1A -0.16(17)
N3A N2A C7A N1A 173.87(14)
N3A N2A C7A S1A -7.51(18)
C1A S1A C7A N1A 0.05(13)
C1A S1A C7A N2A -178.65(13)
N2A N3A C8A C9A 175.07(13)
N2A N3A C8A C15A -2.9(2)
N3A C8A C9A C10A 176.81(14)
C15A C8A C9A C10A -5.1(2)
N3A C8A C9A C14A -7.2(2)
C15A C8A C9A C14A 170.95(14)
C14A C9A C10A C11A -0.8(2)
C8A C9A C10A C11A 175.31(15)
C9A C10A C11A C12A -0.6(3)
C10A C11A C12A C13A 1.4(3)
C11A C12A C13A C14A -0.6(3)
C12A C13A C14A C9A -0.8(3)
C10A C9A C14A C13A 1.5(2)
C8A C9A C14A C13A -174.61(15)
C7B N2B N3B C8B 174.69(14)
C7B S1B C1B C2B -177.91(15)
C7B S1B C1B C6B 0.62(11)
C6B C1B C2B C3B 0.4(2)
S1B C1B C2B C3B 178.78(12)
C1B C2B C3B F1B -179.57(13)
C1B C2B C3B C4B 0.6(2)
F1B C3B C4B C5B 179.14(14)
C2B C3B C4B C5B -1.0(2)
C3B C4B C5B C6B 0.4(2)
C7B N1B C6B C5B 178.95(14)
C7B N1B C6B C1B -0.19(18)
C4B C5B C6B N1B -178.61(14)
C4B C5B C6B C1B 0.5(2)
C2B C1B C6B N1B 178.26(13)
S1B C1B C6B N1B -0.39(16)
C2B C1B C6B C5B -0.9(2)
S1B C1B C6B C5B -179.59(11)
C6B N1B C7B N2B 179.28(14)
C6B N1B C7B S1B 0.72(16)
N3B N2B C7B N1B 179.62(14)
N3B N2B C7B S1B -1.86(18)
C1B S1B C7B N1B -0.81(13)
C1B S1B C7B N2B -179.43(13)
N2B N3B C8B C9B -179.60(13)
N2B N3B C8B C15B -0.8(2)
N3B C8B C9B C14B -16.3(2)
C15B C8B C9B C14B 164.85(14)
N3B C8B C9B C10B 162.52(14)
C15B C8B C9B C10B -16.3(2)
C14B C9B C10B C11B 1.5(2)
C8B C9B C10B C11B -177.34(15)
C9B C10B C11B C12B -0.9(2)
C10B C11B C12B C13B 0.0(3)
C11B C12B C13B C14B 0.3(2)
C12B C13B C14B C9B 0.2(2)
C10B C9B C14B C13B -1.1(2)
C8B C9B C14B C13B 177.69(14)

loop_
_cod_related_entry_id
_cod_related_entry_database
_cod_related_entry_code
1 ChemSpider 30658005
